data_1546487
loop_
_publ_author_name
'Wicker, Jerome G. P.'
'Crowley, Lorraine M.'
'Robshaw, Oliver'
'Little, Edmund J.'
'Stokes, Stephen P.'
'Cooper, Richard I.'
'Lawrence, Simon E.'

_publ_section_title
;
 Will they co-crystallize?
;
_journal_issue 36
_journal_name_full CrystEngComm
_journal_page_first 5336
_journal_page_last 5340
_journal_paper_doi 10.1039/C7CE00587C
_journal_volume 19
_journal_year 2017
_chemical_formula_moiety 'C7 H5 N O4, C H4 N2 O'
_chemical_formula_sum 'C8 H9 N3 O5'
_chemical_formula_weight 227.18
_chemical_name_common 'Urea and 2-Nitrobenzoic Acid'
_space_group_crystal_system monoclinic
_space_group_IT_number 14
_space_group_name_Hall '-P 2ybc'
_space_group_name_H-M_alt 'P 1 21/c 1'
_symmetry_space_group_name_Hall '-P 2ybc'
_symmetry_space_group_name_H-M 'P 1 21/c 1'
_atom_sites_solution_hydrogens mixed
_atom_sites_solution_primary direct
_atom_sites_solution_secondary difmap
_audit_update_record
;
2017-03-17 deposited with the CCDC.
2017-07-05 downloaded from the CCDC.
;
_cell_angle_alpha 90
_cell_angle_beta 93.543(12)
_cell_angle_gamma 90
_cell_formula_units_Z 4
_cell_length_a 8.084(4)
_cell_length_b 12.756(6)
_cell_length_c 9.490(4)
_cell_measurement_reflns_used 1449
_cell_measurement_temperature 296.(2)
_cell_measurement_theta_max 23.5903
_cell_measurement_theta_min 2.6784
_cell_volume 976.7(8)
_computing_cell_refinement 'SAINT V8.34A (Bruker AXS Inc., 2013)'
_computing_data_reduction 'SAINT V8.34A (Bruker AXS Inc., 2013)'
_computing_structure_refinement 'SHELXL-2014/7 (Sheldrick, 2014)'
_diffrn_ambient_temperature 296.(2)
_diffrn_detector_area_resol_mean 8.3333
_diffrn_measured_fraction_theta_full 0.927
_diffrn_measured_fraction_theta_max 0.927
_diffrn_measurement_device_type 'Bruker APEX DUO'
_diffrn_measurement_method '\w and \q scans'
_diffrn_radiation_monochromator Graphite
_diffrn_radiation_type 'Mo K\a'
_diffrn_radiation_wavelength 0.71073
_diffrn_reflns_av_R_equivalents 0.0580
_diffrn_reflns_av_unetI/netI 0.0580
_diffrn_reflns_limit_h_max 10
_diffrn_reflns_limit_h_min -10
_diffrn_reflns_limit_k_max 16
_diffrn_reflns_limit_k_min -15
_diffrn_reflns_limit_l_max 11
_diffrn_reflns_limit_l_min -11
_diffrn_reflns_number 7065
_diffrn_reflns_theta_full 26.69
_diffrn_reflns_theta_max 26.69
_diffrn_reflns_theta_min 2.52
_diffrn_source 'Sealed tube'
_diffrn_source_type 'Siemens KFF Mo 2K-90'
_exptl_absorpt_coefficient_mu 0.131
_exptl_absorpt_correction_T_max 0.99
_exptl_absorpt_correction_T_min 0.77
_exptl_absorpt_correction_type multi-scan
_exptl_absorpt_process_details 'SADABS V2014/5 (Bruker AXS Inc.)'
_exptl_crystal_colour colourless
_exptl_crystal_density_diffrn 1.545
_exptl_crystal_density_method 'not measured'
_exptl_crystal_description Brick
_exptl_crystal_F_000 472
_exptl_crystal_size_max 0.390
_exptl_crystal_size_mid 0.240
_exptl_crystal_size_min 0.105
_refine_diff_density_max 0.466
_refine_diff_density_min -0.490
_refine_ls_extinction_method none
_refine_ls_goodness_of_fit_ref 0.997
_refine_ls_hydrogen_treatment mixed
_refine_ls_matrix_type full
_refine_ls_number_parameters 157
_refine_ls_number_reflns 1904
_refine_ls_number_restraints 3
_refine_ls_restrained_S_all 0.996
_refine_ls_R_factor_all 0.1156
_refine_ls_R_factor_gt 0.0712
_refine_ls_shift/su_max 0.000
_refine_ls_shift/su_mean 0.000
_refine_ls_structure_factor_coef Fsqd
_refine_ls_weighting_details 'w=1/[\s^2^(Fo^2^)+(0.1633P)^2^] where P=(Fo^2^+2Fc^2^)/3'
_refine_ls_weighting_scheme calc
_refine_ls_wR_factor_gt 0.1760
_refine_ls_wR_factor_ref 0.2452
_reflns_number_gt 1139
_reflns_number_total 1904
_reflns_threshold_expression 'I > 2\s(I)'
_cod_data_source_file c7ce00587c3.cif
_cod_data_source_block 6B
_cod_database_code 1546487

loop_
_space_group_symop_operation_xyz
'x, y, z'
'-x, y+1/2, -z+1/2'
'-x, -y, -z'
'x, -y-1/2, z-1/2'

loop_
_atom_site_type_symbol
_atom_site_label
_atom_site_fract_x
_atom_site_fract_y
_atom_site_fract_z
_atom_site_U_iso_or_equiv
_atom_site_adp_type
_atom_site_calc_flag
_atom_site_refinement_flags_adp
_atom_site_refinement_flags_posn
_atom_site_occupancy
C C1 0.1197(4) 0.2606(2) 0.3695(3) 0.0370(7) Uani d . . 1
H H2A 0.111(5) 0.315(3) 0.1848(18) 0.065(11) Uiso d . D 1
H H2B 0.102(5) 0.3964(13) 0.303(4) 0.058(10) Uiso d . D 1
N N2 0.0939(4) 0.3331(2) 0.2698(3) 0.0526(8) Uani d . D 1
N N3 0.1026(4) 0.16072(18) 0.3317(3) 0.0527(8) Uani d . . 1
H H3A 0.1176 0.112 0.3938 0.063 Uiso calc U R 1
H H3B 0.0764 0.1448 0.2451 0.063 Uiso calc U R 1
O O4 0.1578(3) 0.28421(15) 0.4955(2) 0.0466(7) Uani d . . 1
N N5 0.2689(4) 0.93060(18) 0.5294(3) 0.0496(8) Uani d . . 1
C C6 0.3280(4) 0.8288(2) 0.5838(3) 0.0404(8) Uani d . . 1
C C7 0.2609(4) 0.7391(2) 0.5189(3) 0.0400(8) Uani d . . 1
H H7 0.1831 0.7438 0.4428 0.048 Uiso calc U R 1
C C8 0.3140(4) 0.6427(2) 0.5714(3) 0.0391(7) Uani d . . 1
C C9 0.4309(4) 0.6380(2) 0.6841(4) 0.0475(8) Uani d . . 1
H H9 0.4662 0.5731 0.719 0.057 Uiso calc U R 1
C C10 0.4960(5) 0.7286(2) 0.7457(4) 0.0483(8) Uani d . . 1
H H10 0.5745 0.7242 0.8214 0.058 Uiso calc U R 1
C C11 0.4450(4) 0.8251(2) 0.6953(4) 0.0489(8) Uani d . . 1
H H11 0.4885 0.8864 0.7357 0.059 Uiso calc U R 1
C C12 0.2417(4) 0.5457(2) 0.5030(3) 0.0411(8) Uani d . . 1
O O13 0.1493(3) 0.54792(16) 0.3977(3) 0.0593(8) Uani d . . 1
H H14 0.237(5) 0.407(2) 0.530(4) 0.084(14) Uiso d . D 1
O O14 0.2887(3) 0.45956(16) 0.5706(3) 0.0553(7) Uani d . D 1
O O15 0.1625(4) 0.9333(2) 0.4353(3) 0.0799(10) Uani d . . 1
O O16 0.3285(4) 1.0098(2) 0.5831(3) 0.0856(10) Uani d . . 1

loop_
_atom_site_aniso_label
_atom_site_aniso_U_11
_atom_site_aniso_U_22
_atom_site_aniso_U_33
_atom_site_aniso_U_12
_atom_site_aniso_U_13
_atom_site_aniso_U_23
C1 0.0460(18) 0.0325(13) 0.0324(16) 0.0011(11) 0.0024(13) 0.0003(10)
N2 0.080(2) 0.0380(14) 0.0400(16) 0.0031(13) 0.0013(14) 0.0028(11)
N3 0.083(2) 0.0336(13) 0.0409(15) -0.0030(13) 0.0009(14) -0.0044(10)
O4 0.0731(17) 0.0319(10) 0.0342(12) -0.0038(9) -0.0010(11) 0.0002(8)
N5 0.0641(19) 0.0301(13) 0.0542(17) 0.0001(11) -0.0001(14) 0.0002(11)
C6 0.0437(18) 0.0316(14) 0.0462(17) 0.0006(11) 0.0054(14) -0.0013(11)
C7 0.0464(19) 0.0317(14) 0.0418(17) 0.0008(11) 0.0020(14) 0.0003(11)
C8 0.0440(18) 0.0317(14) 0.0421(17) -0.0003(11) 0.0066(14) -0.0009(10)
C9 0.052(2) 0.0330(14) 0.057(2) 0.0058(12) 0.0051(16) 0.0003(12)
C10 0.047(2) 0.0506(18) 0.0460(19) 0.0033(13) -0.0100(14) -0.0028(13)
C11 0.050(2) 0.0354(15) 0.062(2) -0.0045(12) 0.0050(16) -0.0079(13)
C12 0.0532(19) 0.0286(13) 0.0413(17) -0.0004(11) 0.0022(15) 0.0024(11)
O13 0.0848(19) 0.0330(11) 0.0571(16) -0.0023(10) -0.0199(14) 0.0023(9)
O14 0.0777(17) 0.0291(11) 0.0573(15) -0.0036(10) -0.0112(12) 0.0046(9)
O15 0.102(2) 0.0391(13) 0.093(2) 0.0025(13) -0.0389(19) 0.0079(13)
O16 0.123(3) 0.0301(12) 0.100(2) -0.0045(13) -0.0263(19) -0.0103(12)

loop_
_atom_type_symbol
_atom_type_description
_atom_type_scat_dispersion_real
_atom_type_scat_dispersion_imag
_atom_type_scat_source
C C 0.0033 0.0016 'International Tables Vol C Tables 4.2.6.8 and 6.1.1.4'
H H 0.0000 0.0000 'International Tables Vol C Tables 4.2.6.8 and 6.1.1.4'
N N 0.0061 0.0033 'International Tables Vol C Tables 4.2.6.8 and 6.1.1.4'
O O 0.0106 0.0060 'International Tables Vol C Tables 4.2.6.8 and 6.1.1.4'

loop_
_geom_angle_atom_site_label_1
_geom_angle_atom_site_label_2
_geom_angle_atom_site_label_3
_geom_angle
O4 C1 N3 120.2(3)
O4 C1 N2 122.0(3)
N3 C1 N2 117.7(3)
C1 N2 H2A 117.(3)
C1 N2 H2B 113.(3)
H2A N2 H2B 126.(4)
C1 N3 H3A 120.0
C1 N3 H3B 120.0
H3A N3 H3B 120.0
O15 N5 O16 122.3(3)
O15 N5 C6 119.3(3)
O16 N5 C6 118.4(3)
C11 C6 C7 122.8(3)
C11 C6 N5 119.6(3)
C7 C6 N5 117.6(3)
C8 C7 C6 117.8(3)
C8 C7 H7 121.1
C6 C7 H7 121.1
C9 C8 C7 119.9(3)
C9 C8 C12 121.9(3)
C7 C8 C12 118.2(3)
C10 C9 C8 120.9(3)
C10 C9 H9 119.5
C8 C9 H9 119.5
C11 C10 C9 120.2(4)
C11 C10 H10 119.9
C9 C10 H10 119.9
C10 C11 C6 118.4(3)
C10 C11 H11 120.8
C6 C11 H11 120.8
O13 C12 O14 124.5(3)
O13 C12 C8 122.8(3)
O14 C12 C8 112.7(3)
C12 O14 H14 108.(3)

loop_
_geom_bond_atom_site_label_1
_geom_bond_atom_site_label_2
_geom_bond_distance
C1 O4 1.253(4)
C1 N3 1.328(4)
C1 N2 1.331(4)
N2 H2A 0.859(10)
N2 H2B 0.867(10)
N3 H3A 0.86
N3 H3B 0.86
N5 O15 1.201(4)
N5 O16 1.217(4)
N5 C6 1.466(4)
C6 C11 1.376(5)
C6 C7 1.393(4)
C7 C8 1.385(4)
C7 H7 0.93
C8 C9 1.384(5)
C8 C12 1.500(4)
C9 C10 1.384(5)
C9 H9 0.93
C10 C11 1.375(4)
C10 H10 0.93
C11 H11 0.93
C12 O13 1.211(4)
C12 O14 1.316(4)
O14 H14 0.864(10)

loop_
_geom_torsion_atom_site_label_1
_geom_torsion_atom_site_label_2
_geom_torsion_atom_site_label_3
_geom_torsion_atom_site_label_4
_geom_torsion
O15 N5 C6 C11 -177.4(3)
O16 N5 C6 C11 1.7(5)
O15 N5 C6 C7 2.4(5)
O16 N5 C6 C7 -178.6(3)
C11 C6 C7 C8 0.9(5)
N5 C6 C7 C8 -178.8(2)
C6 C7 C8 C9 -0.5(4)
C6 C7 C8 C12 179.5(2)
C7 C8 C9 C10 0.0(5)
C12 C8 C9 C10 -180.0(3)
C8 C9 C10 C11 0.0(5)
C9 C10 C11 C6 0.4(5)
C7 C6 C11 C10 -0.8(5)
N5 C6 C11 C10 178.9(3)
C9 C8 C12 O13 -174.1(3)
C7 C8 C12 O13 5.9(4)
C9 C8 C12 O14 6.5(4)
C7 C8 C12 O14 -173.5(3)
